data_4113654
loop_
_publ_author_name
'Ingrid Castro-Rodriguez'
'Kristian Olsen'
'Peter Gantzel'
'Karsten Meyer'

_publ_contact_author
;
        Karsten Meyer
        University of California, San Diego
        Department of Chemistry & Biochemistry
        9500 Gilman Dr. MC 0358
        La Jolla CA, 92093-0358
        United States of America
;
_publ_contact_author_email kmeyer@ucsd.edu
_publ_contact_author_fax '1 858 534 5383'
_publ_contact_author_phone '1 858 822 4247'
_publ_section_title
;
 Uranium Tris-aryloxide Derivatives Supported by Triazacyclononane:
 Engendering a Reactive Uranium(III) Center with a Single Pocket for
 Reactivity
;
_journal_name_full 'Journal of the American Chemical Society'
_journal_page_first 4565
_journal_page_last 4571
_journal_paper_doi 10.1021/ja028342n
_journal_volume 125
_journal_year 2003
_chemical_formula_sum 'C57 H92 N6 O3 U'
_chemical_formula_weight 1147.40
_chemical_name_systematic
; 
 ? 
;
_space_group_IT_number 14
_symmetry_cell_setting monoclinic
_symmetry_space_group_name_Hall '-P 2yn'
_symmetry_space_group_name_H-M 'P 1 21/n 1'
_atom_sites_solution_hydrogens geom
_atom_sites_solution_primary direct
_atom_sites_solution_secondary difmap
_audit_creation_method SHELXL-97
_cell_angle_alpha 90.00
_cell_angle_beta 100.187(5)
_cell_angle_gamma 90.00
_cell_formula_units_Z 4
_cell_length_a 14.563(5)
_cell_length_b 19.866(7)
_cell_length_c 24.082(8)
_cell_measurement_reflns_used 9205
_cell_measurement_temperature 100(2)
_cell_measurement_theta_max 26.53
_cell_measurement_theta_min 2.22
_cell_volume 6857(4)
_computing_cell_refinement 'Bruker SMART'
_computing_data_collection 'Bruker SMART'
_computing_data_reduction 'Bruker SAINT'
_computing_molecular_graphics 'Bruker SHELXTL'
_computing_publication_material 'Bruker SHELXTL'
_computing_structure_refinement 'SHELXL-97 (Sheldrick, 1997)'
_computing_structure_solution 'SHELXS-97 (Sheldrick, 1990)'
_diffrn_ambient_temperature 100(2)
_diffrn_measured_fraction_theta_full 1.000
_diffrn_measured_fraction_theta_max 1.000
_diffrn_measurement_device_type 'CCD area detector'
_diffrn_measurement_method 'phi and omega scans'
_diffrn_radiation_monochromator graphite
_diffrn_radiation_source 'fine-focus sealed tube'
_diffrn_radiation_type MoK\a
_diffrn_radiation_wavelength 0.71073
_diffrn_reflns_av_R_equivalents 0.1225
_diffrn_reflns_av_sigmaI/netI 0.1188
_diffrn_reflns_limit_h_max 15
_diffrn_reflns_limit_h_min -15
_diffrn_reflns_limit_k_max 21
_diffrn_reflns_limit_k_min -21
_diffrn_reflns_limit_l_max 25
_diffrn_reflns_limit_l_min -25
_diffrn_reflns_number 36975
_diffrn_reflns_theta_full 22.50
_diffrn_reflns_theta_max 22.50
_diffrn_reflns_theta_min 1.34
_exptl_absorpt_coefficient_mu 2.405
_exptl_absorpt_correction_T_max 0.9535
_exptl_absorpt_correction_T_min 0.7025
_exptl_absorpt_correction_type none
_exptl_crystal_colour colorless
_exptl_crystal_density_diffrn 1.111
_exptl_crystal_density_meas 0
_exptl_crystal_description plate
_exptl_crystal_F_000 2368
_exptl_crystal_size_max 0.16
_exptl_crystal_size_mid 0.10
_exptl_crystal_size_min 0.02
_refine_diff_density_max 2.592
_refine_diff_density_min -1.979
_refine_diff_density_rms 0.130
_refine_ls_extinction_method none
_refine_ls_goodness_of_fit_ref 1.015
_refine_ls_hydrogen_treatment mixed
_refine_ls_matrix_type full
_refine_ls_number_parameters 599
_refine_ls_number_reflns 8958
_refine_ls_number_restraints 0
_refine_ls_restrained_S_all 1.015
_refine_ls_R_factor_all 0.1117
_refine_ls_R_factor_gt 0.0655
_refine_ls_shift/su_max 0.094
_refine_ls_shift/su_mean 0.009
_refine_ls_structure_factor_coef Fsqd
_refine_ls_weighting_details 'calc w=1/[\s^2^(Fo^2^)+(0.0741P)^2^+24.9484P] where P=(Fo^2^+2Fc^2^)/3'
_refine_ls_weighting_scheme calc
_refine_ls_wR_factor_gt 0.1525
_refine_ls_wR_factor_ref 0.1734
_reflns_number_gt 5864
_reflns_number_total 8958
_reflns_threshold_expression >2sigma(I)
_cod_data_source_file ja028342nsi20020829_115019_3.cif
_cod_data_source_block d
_cod_original_cell_volume 6858(4)
_cod_database_code 4113654

loop_
_symmetry_equiv_pos_as_xyz
'x, y, z'
'-x+1/2, y+1/2, -z+1/2'
'-x, -y, -z'
'x-1/2, -y-1/2, z-1/2'

loop_
_atom_site_label
_atom_site_type_symbol
_atom_site_fract_x
_atom_site_fract_y
_atom_site_fract_z
_atom_site_U_iso_or_equiv
_atom_site_adp_type
_atom_site_occupancy
_atom_site_symmetry_multiplicity
_atom_site_calc_flag
_atom_site_refinement_flags
U1 U 0.26578(3) 0.47243(2) 0.264410(18) 0.03586(18) Uani 1 1 d .
O1 O 0.2824(5) 0.5199(4) 0.3525(3) 0.046(2) Uani 1 1 d .
O2 O 0.1192(5) 0.4857(4) 0.2120(3) 0.046(2) Uani 1 1 d .
O3 O 0.4047(6) 0.4613(4) 0.2335(4) 0.054(2) Uani 1 1 d .
N1 N 0.1657(6) 0.3927(5) 0.3304(4) 0.039(2) Uani 1 1 d .
N2 N 0.2088(6) 0.3503(4) 0.2157(4) 0.034(2) Uani 1 1 d .
N3 N 0.3677(6) 0.3589(5) 0.3191(4) 0.043(3) Uani 1 1 d .
N4 N 0.2858(7) 0.5933(6) 0.2313(5) 0.055(3) Uiso 1 1 d .
N5 N 0.2939(8) 0.6292(6) 0.1914(5) 0.060(3) Uani 1 1 d .
N6 N 0.3025(9) 0.6663(6) 0.1528(5) 0.070(4) Uani 1 1 d .
C1 C 0.0870(7) 0.3569(6) 0.2869(5) 0.041(3) Uani 1 1 d .
H1A H 0.0443 0.3913 0.2670 0.050 Uiso 1 1 calc R
H1B H 0.0502 0.3270 0.3076 0.050 Uiso 1 1 calc R
C2 C 0.1303(7) 0.3131(6) 0.2413(5) 0.037(3) Uani 1 1 d .
H2A H 0.1565 0.2710 0.2595 0.045 Uiso 1 1 calc R
H2B H 0.0793 0.3006 0.2101 0.045 Uiso 1 1 calc R
C3 C 0.2992(8) 0.3030(6) 0.2199(5) 0.042(3) Uani 1 1 d .
H3A H 0.2804 0.2590 0.2023 0.050 Uiso 1 1 calc R
H3B H 0.3440 0.3240 0.1987 0.050 Uiso 1 1 calc R
C4 C 0.3494(8) 0.2912(6) 0.2838(5) 0.040(3) Uani 1 1 d .
H4B H 0.3101 0.2611 0.3025 0.048 Uiso 1 1 calc R
H4C H 0.4097 0.2682 0.2839 0.048 Uiso 1 1 calc R
C5 C 0.3322(8) 0.3520(6) 0.3762(5) 0.046(3) Uani 1 1 d .
H5A H 0.3498 0.3932 0.3988 0.055 Uiso 1 1 calc R
H5B H 0.3648 0.3136 0.3973 0.055 Uiso 1 1 calc R
C6 C 0.2241(8) 0.3410(6) 0.3709(5) 0.047(3) Uani 1 1 d .
H6A H 0.2082 0.2949 0.3568 0.057 Uiso 1 1 calc R
H6B H 0.2069 0.3448 0.4088 0.057 Uiso 1 1 calc R
C7 C 0.1148(8) 0.4449(6) 0.3663(5) 0.047(3) Uani 1 1 d .
H7A H 0.0850 0.4805 0.3405 0.056 Uiso 1 1 calc R
H7B H 0.0646 0.4207 0.3808 0.056 Uiso 1 1 calc R
C8 C 0.1780(8) 0.3679(6) 0.1510(5) 0.041(3) Uani 1 1 d .
H8A H 0.1776 0.3258 0.1290 0.050 Uiso 1 1 calc R
H8B H 0.2256 0.3980 0.1396 0.050 Uiso 1 1 calc R
C9 C 0.4757(8) 0.3757(6) 0.3308(5) 0.048(3) Uani 1 1 d .
H9A H 0.4845 0.4202 0.3496 0.058 Uiso 1 1 calc R
H9B H 0.5079 0.3419 0.3576 0.058 Uiso 1 1 calc R
C1A C 0.2621(8) 0.5198(6) 0.4077(5) 0.043(3) Uani 1 1 d .
C2A C 0.3185(8) 0.5590(6) 0.4545(5) 0.040(3) Uani 1 1 d .
C3A C 0.2936(8) 0.5521(6) 0.5105(5) 0.042(3) Uani 1 1 d .
H3AA H 0.3288 0.5772 0.5405 0.050 Uiso 1 1 calc R
C4A C 0.2161(9) 0.5081(6) 0.5240(5) 0.046(3) Uani 1 1 d .
C5A C 0.1615(8) 0.4727(6) 0.4751(5) 0.047(3) Uani 1 1 d .
H5AA H 0.1121 0.4441 0.4814 0.056 Uiso 1 1 calc R
C6A C 0.1796(7) 0.4794(6) 0.4173(5) 0.041(3) Uani 1 1 d .
C7A C 0.4016(8) 0.6094(6) 0.4423(5) 0.044(3) Uani 1 1 d .
C8A C 0.3606(10) 0.6659(7) 0.3960(6) 0.067(4) Uani 1 1 d .
H8AA H 0.3307 0.6438 0.3611 0.101 Uiso 1 1 calc R
H8AB H 0.4116 0.6945 0.3882 0.101 Uiso 1 1 calc R
H8AC H 0.3146 0.6936 0.4107 0.101 Uiso 1 1 calc R
C9A C 0.4512(9) 0.6481(7) 0.5003(5) 0.061(4) Uani 1 1 d .
H9AA H 0.5007 0.6778 0.4919 0.091 Uiso 1 1 calc R
H9AB H 0.4781 0.6146 0.5285 0.091 Uiso 1 1 calc R
H9AC H 0.4045 0.6748 0.5152 0.091 Uiso 1 1 calc R
C10A C 0.4827(8) 0.5669(7) 0.4187(6) 0.057(4) Uani 1 1 d .
H10A H 0.4553 0.5432 0.3841 0.085 Uiso 1 1 calc R
H10B H 0.5104 0.5342 0.4473 0.085 Uiso 1 1 calc R
H10C H 0.5312 0.5979 0.4108 0.085 Uiso 1 1 calc R
C11A C 0.1957(9) 0.5013(7) 0.5878(5) 0.057(4) Uani 1 1 d .
C12A C 0.1641(13) 0.5779(10) 0.6073(7) 0.118(7) Uani 1 1 d .
H12A H 0.1510 0.5757 0.6458 0.177 Uiso 1 1 calc R
H12B H 0.1080 0.5927 0.5815 0.177 Uiso 1 1 calc R
H12C H 0.2148 0.6099 0.6060 0.177 Uiso 1 1 calc R
C13A C 0.2850(11) 0.4835(11) 0.6312(6) 0.117(8) Uani 1 1 d .
H13A H 0.3079 0.4391 0.6223 0.176 Uiso 1 1 calc R
H13B H 0.2701 0.4830 0.6693 0.176 Uiso 1 1 calc R
H13C H 0.3333 0.5174 0.6292 0.176 Uiso 1 1 calc R
C14A C 0.1107(12) 0.4549(10) 0.5932(6) 0.102(7) Uani 1 1 d .
H14A H 0.1238 0.4088 0.5825 0.153 Uiso 1 1 calc R
H14B H 0.0548 0.4716 0.5682 0.153 Uiso 1 1 calc R
H14C H 0.1002 0.4554 0.6323 0.153 Uiso 1 1 calc R
C1B C 0.0534(7) 0.4643(6) 0.1629(5) 0.035(3) Uani 1 1 d .
C2B C -0.0363(8) 0.5001(6) 0.1429(5) 0.041(3) Uani 1 1 d .
C3B C -0.0966(8) 0.4720(6) 0.0915(5) 0.044(3) Uani 1 1 d .
H3BA H -0.1540 0.4942 0.0778 0.053 Uiso 1 1 calc R
C4B C -0.0730(7) 0.4122(6) 0.0607(4) 0.036(3) Uani 1 1 d .
C5B C 0.0140(7) 0.3786(6) 0.0834(5) 0.042(3) Uani 1 1 d .
H5BA H 0.0307 0.3393 0.0651 0.050 Uiso 1 1 calc R
C6B C 0.0777(8) 0.4033(6) 0.1340(5) 0.038(3) Uani 1 1 d .
C7B C -0.0679(8) 0.5672(6) 0.1743(5) 0.048(3) Uani 1 1 d .
C8B C -0.1610(9) 0.6010(7) 0.1372(7) 0.084(5) Uani 1 1 d .
H8BA H -0.1784 0.6411 0.1567 0.126 Uiso 1 1 calc R
H8BB H -0.2123 0.5684 0.1326 0.126 Uiso 1 1 calc R
H8BC H -0.1482 0.6139 0.1001 0.126 Uiso 1 1 calc R
C9B C -0.0871(10) 0.5486(7) 0.2343(6) 0.066(4) Uani 1 1 d .
H9BA H -0.1055 0.5891 0.2528 0.099 Uiso 1 1 calc R
H9BB H -0.0304 0.5297 0.2569 0.099 Uiso 1 1 calc R
H9BC H -0.1374 0.5153 0.2308 0.099 Uiso 1 1 calc R
C10B C 0.0119(9) 0.6242(6) 0.1794(6) 0.067(4) Uani 1 1 d .
H10D H -0.0080 0.6639 0.1983 0.100 Uiso 1 1 calc R
H10E H 0.0220 0.6367 0.1416 0.100 Uiso 1 1 calc R
H10F H 0.0700 0.6066 0.2014 0.100 Uiso 1 1 calc R
C11B C -0.1415(8) 0.3904(6) 0.0024(5) 0.044(3) Uani 1 1 d .
C12B C -0.1438(9) 0.4496(7) -0.0439(5) 0.060(4) Uani 1 1 d .
H12D H -0.0804 0.4581 -0.0506 0.090 Uiso 1 1 calc R
H12E H -0.1688 0.4908 -0.0298 0.090 Uiso 1 1 calc R
H12F H -0.1836 0.4359 -0.0792 0.090 Uiso 1 1 calc R
C13B C -0.1055(10) 0.3240(7) -0.0243(6) 0.075(5) Uani 1 1 d .
H13D H -0.0420 0.3313 -0.0313 0.113 Uiso 1 1 calc R
H13E H -0.1469 0.3136 -0.0600 0.113 Uiso 1 1 calc R
H13F H -0.1056 0.2863 0.0019 0.113 Uiso 1 1 calc R
C14B C -0.2484(10) 0.3767(8) 0.0134(5) 0.074(5) Uani 1 1 d .
H14D H -0.2882 0.3637 -0.0221 0.111 Uiso 1 1 calc R
H14E H -0.2729 0.4178 0.0279 0.111 Uiso 1 1 calc R
H14F H -0.2476 0.3404 0.0410 0.111 Uiso 1 1 calc R
C1C C 0.4878(8) 0.4257(6) 0.2303(5) 0.044(3) Uani 1 1 d .
C2C C 0.5385(8) 0.4337(6) 0.1819(5) 0.047(3) Uani 1 1 d .
C3C C 0.6225(8) 0.3886(6) 0.1805(5) 0.050(3) Uani 1 1 d .
H3CA H 0.6531 0.3907 0.1488 0.059 Uiso 1 1 calc R
C4C C 0.6582(8) 0.3409(6) 0.2277(5) 0.046(3) Uani 1 1 d .
C5C C 0.6066(7) 0.3367(6) 0.2744(5) 0.042(3) Uani 1 1 d .
H5CA H 0.6275 0.3059 0.3041 0.050 Uiso 1 1 calc R
C6C C 0.5250(7) 0.3774(6) 0.2777(5) 0.040(3) Uani 1 1 d .
C7C C 0.5077(9) 0.4906(8) 0.1326(6) 0.064(4) Uani 1 1 d .
C8C C 0.4000(9) 0.4790(8) 0.1015(6) 0.073(5) Uani 1 1 d .
H8CA H 0.3829 0.5133 0.0723 0.110 Uiso 1 1 calc R
H8CB H 0.3587 0.4824 0.1294 0.110 Uiso 1 1 calc R
H8CC H 0.3937 0.4342 0.0842 0.110 Uiso 1 1 calc R
C9C C 0.5726(9) 0.4882(7) 0.0842(6) 0.070(4) Uani 1 1 d .
H9CA H 0.5520 0.5230 0.0558 0.105 Uiso 1 1 calc R
H9CB H 0.5671 0.4439 0.0660 0.105 Uiso 1 1 calc R
H9CC H 0.6378 0.4963 0.1014 0.105 Uiso 1 1 calc R
C10C C 0.5228(10) 0.5637(7) 0.1630(7) 0.078(5) Uani 1 1 d .
H10G H 0.5054 0.5992 0.1349 0.117 Uiso 1 1 calc R
H10H H 0.5885 0.5689 0.1805 0.117 Uiso 1 1 calc R
H10I H 0.4837 0.5670 0.1921 0.117 Uiso 1 1 calc R
C11C C 0.7493(8) 0.2955(7) 0.2218(6) 0.051(3) Uani 1 1 d .
C12C C 0.8307(8) 0.3399(7) 0.2053(6) 0.069(4) Uani 1 1 d .
H12G H 0.8508 0.3732 0.2349 0.104 Uiso 1 1 calc R
H12H H 0.8082 0.3631 0.1695 0.104 Uiso 1 1 calc R
H12I H 0.8835 0.3109 0.2011 0.104 Uiso 1 1 calc R
C13C C 0.7909(12) 0.2585(10) 0.2790(9) 0.126(8) Uani 1 1 d .
H13G H 0.8089 0.2920 0.3088 0.190 Uiso 1 1 calc R
H13H H 0.8459 0.2323 0.2739 0.190 Uiso 1 1 calc R
H13I H 0.7437 0.2283 0.2896 0.190 Uiso 1 1 calc R
C14C C 0.7179(11) 0.2405(9) 0.1707(9) 0.121(8) Uani 1 1 d .
H14G H 0.7717 0.2126 0.1663 0.182 Uiso 1 1 calc R
H14H H 0.6951 0.2644 0.1354 0.182 Uiso 1 1 calc R
H14I H 0.6682 0.2117 0.1801 0.182 Uiso 1 1 calc R
C1H C 0.5599(15) 0.8195(12) -0.1393(12) 0.160(10) Uani 1 1 d .
H1HA H 0.5548 0.7956 -0.1753 0.239 Uiso 1 1 calc R
H1HB H 0.6124 0.8511 -0.1353 0.239 Uiso 1 1 calc R
H1HC H 0.5021 0.8444 -0.1384 0.239 Uiso 1 1 calc R
C2H C 0.5771(18) 0.7665(15) -0.0886(12) 0.163(11) Uani 1 1 d .
H2HA H 0.5274 0.7321 -0.0967 0.196 Uiso 1 1 calc R
H2HB H 0.6368 0.7434 -0.0901 0.196 Uiso 1 1 calc R
C3H C 0.580(3) 0.785(2) -0.0397(12) 0.30(3) Uani 1 1 d .
H3HA H 0.5148 0.7861 -0.0329 0.360 Uiso 1 1 calc R
H3HB H 0.6028 0.8319 -0.0371 0.360 Uiso 1 1 calc R
C4H C 0.642(2) 0.743(2) 0.0125(16) 0.29(2) Uani 1 1 d .
H4HA H 0.6870 0.7129 -0.0011 0.343 Uiso 1 1 calc R
H4HB H 0.6756 0.7740 0.0413 0.343 Uiso 1 1 calc R
C5H C 0.573(3) 0.7057(15) 0.0344(19) 0.27(2) Uani 1 1 d .
H5HA H 0.6052 0.6778 0.0659 0.320 Uiso 1 1 calc R
H5HB H 0.5431 0.6745 0.0045 0.320 Uiso 1 1 calc R
C6H C 0.4896(19) 0.7458(13) 0.0573(13) 0.184(12) Uani 1 1 d .
H6HA H 0.4480 0.7134 0.0710 0.276 Uiso 1 1 calc R
H6HB H 0.4540 0.7724 0.0265 0.276 Uiso 1 1 calc R
H6HC H 0.5166 0.7759 0.0881 0.276 Uiso 1 1 calc R

loop_
_atom_site_aniso_label
_atom_site_aniso_U_11
_atom_site_aniso_U_22
_atom_site_aniso_U_33
_atom_site_aniso_U_23
_atom_site_aniso_U_13
_atom_site_aniso_U_12
U1 0.0264(2) 0.0429(3) 0.0385(3) 0.0029(3) 0.00600(17) 0.0006(2)
O1 0.041(5) 0.047(5) 0.049(5) 0.004(4) 0.004(4) 0.000(4)
O2 0.042(5) 0.045(5) 0.051(5) -0.012(4) 0.013(4) -0.001(4)
O3 0.049(5) 0.048(6) 0.070(6) 0.002(4) 0.021(4) 0.000(4)
N1 0.029(5) 0.050(6) 0.040(6) 0.003(5) 0.007(4) 0.011(5)
N2 0.028(5) 0.033(5) 0.041(6) 0.006(4) 0.006(4) 0.010(4)
N3 0.026(5) 0.047(7) 0.055(7) -0.007(5) 0.005(5) 0.001(5)
N5 0.071(8) 0.042(7) 0.061(8) 0.004(6) -0.005(6) -0.003(6)
N6 0.093(10) 0.063(8) 0.057(8) 0.020(7) 0.020(7) 0.005(7)
C1 0.029(7) 0.042(8) 0.056(8) -0.005(6) 0.016(6) -0.006(6)
C2 0.028(6) 0.043(7) 0.042(7) 0.005(6) 0.009(5) 0.001(5)
C3 0.035(7) 0.035(7) 0.055(8) -0.014(6) 0.008(6) 0.009(6)
C4 0.032(7) 0.036(7) 0.056(8) -0.005(6) 0.015(6) 0.007(5)
C5 0.043(8) 0.041(8) 0.051(8) -0.001(6) 0.000(6) 0.000(6)
C6 0.042(8) 0.049(8) 0.052(8) 0.009(6) 0.014(6) -0.003(6)
C7 0.030(7) 0.063(9) 0.053(8) 0.010(7) 0.022(6) -0.005(6)
C8 0.045(7) 0.036(7) 0.040(7) -0.008(6) 0.002(6) 0.003(6)
C9 0.045(8) 0.052(8) 0.044(8) 0.010(6) -0.003(6) 0.007(6)
C1A 0.051(8) 0.039(8) 0.039(7) 0.005(6) 0.008(6) 0.013(6)
C2A 0.035(7) 0.037(7) 0.048(8) 0.001(6) 0.004(6) -0.002(6)
C3A 0.040(7) 0.036(7) 0.045(8) -0.007(6) -0.002(6) -0.007(6)
C4A 0.050(8) 0.049(8) 0.037(7) -0.003(6) 0.004(6) -0.007(6)
C5A 0.042(7) 0.063(8) 0.035(7) 0.012(7) 0.005(5) -0.002(7)
C6A 0.031(6) 0.042(8) 0.051(8) -0.001(6) 0.011(6) -0.002(6)
C7A 0.038(7) 0.053(8) 0.035(7) 0.001(6) -0.004(6) -0.001(6)
C8A 0.068(10) 0.056(9) 0.071(10) 0.009(8) -0.002(8) -0.002(8)
C9A 0.059(9) 0.055(9) 0.071(10) 0.002(7) 0.022(8) -0.025(7)
C10A 0.036(7) 0.066(10) 0.072(9) 0.008(8) 0.019(7) -0.022(7)
C11A 0.055(9) 0.075(10) 0.042(8) -0.001(7) 0.012(7) -0.015(7)
C12A 0.123(16) 0.139(18) 0.105(15) 0.022(14) 0.055(13) 0.055(14)
C13A 0.054(10) 0.24(3) 0.053(10) -0.004(13) -0.002(8) -0.007(13)
C14A 0.097(13) 0.155(18) 0.053(10) -0.023(10) 0.014(9) -0.054(12)
C1B 0.020(6) 0.043(7) 0.044(7) 0.000(6) 0.011(5) 0.001(5)
C2B 0.044(8) 0.035(7) 0.045(7) -0.014(6) 0.010(6) 0.002(6)
C3B 0.029(6) 0.046(7) 0.057(8) 0.011(7) 0.010(6) -0.001(6)
C4B 0.035(7) 0.042(7) 0.032(6) 0.003(6) 0.007(5) 0.006(6)
C5B 0.028(7) 0.042(8) 0.053(8) 0.010(6) 0.000(6) 0.006(6)
C6B 0.040(7) 0.036(7) 0.041(7) 0.008(6) 0.013(6) 0.001(6)
C7B 0.039(7) 0.053(8) 0.051(8) -0.016(7) 0.004(6) -0.002(6)
C8B 0.054(9) 0.063(10) 0.122(14) -0.042(9) -0.019(9) 0.024(8)
C9B 0.073(10) 0.049(9) 0.080(11) -0.015(7) 0.027(8) 0.001(7)
C10B 0.066(10) 0.042(9) 0.091(11) -0.015(8) 0.010(8) 0.005(7)
C11B 0.034(7) 0.051(8) 0.044(7) -0.001(6) 0.001(6) 0.005(6)
C12B 0.061(9) 0.067(10) 0.050(8) 0.005(7) 0.003(7) 0.010(7)
C13B 0.068(10) 0.069(11) 0.077(11) -0.022(8) -0.022(8) 0.015(8)
C14B 0.083(11) 0.098(12) 0.040(8) -0.002(8) 0.010(7) -0.033(9)
C1C 0.033(7) 0.045(8) 0.060(8) 0.018(7) 0.022(6) 0.005(6)
C2C 0.037(7) 0.051(8) 0.051(8) -0.004(7) 0.006(6) 0.008(6)
C3C 0.036(7) 0.058(9) 0.058(9) 0.005(7) 0.017(6) -0.006(6)
C4C 0.028(7) 0.051(8) 0.058(8) 0.001(7) 0.005(6) 0.003(6)
C5C 0.026(7) 0.052(8) 0.048(8) 0.009(6) 0.010(6) -0.002(6)
C6C 0.026(6) 0.048(8) 0.049(8) -0.003(6) 0.010(6) -0.009(6)
C7C 0.050(9) 0.087(12) 0.057(9) 0.018(8) 0.020(7) 0.020(8)
C8C 0.054(9) 0.103(13) 0.068(10) 0.029(9) 0.026(8) 0.020(9)
C9C 0.053(9) 0.077(11) 0.080(10) 0.030(8) 0.011(8) 0.017(8)
C10C 0.068(10) 0.054(10) 0.122(14) 0.019(10) 0.042(10) 0.009(8)
C11C 0.028(7) 0.053(8) 0.074(10) -0.002(7) 0.014(6) 0.000(6)
C12C 0.039(8) 0.083(11) 0.091(11) 0.026(9) 0.024(8) 0.025(8)
C13C 0.094(14) 0.132(16) 0.17(2) 0.082(15) 0.080(14) 0.079(13)
C14C 0.061(11) 0.093(14) 0.22(2) -0.051(15) 0.046(13) -0.007(10)
C1H 0.101(17) 0.13(2) 0.25(3) 0.00(2) 0.05(2) 0.032(15)
C2H 0.13(2) 0.20(3) 0.14(2) 0.03(2) -0.022(18) 0.028(19)
C3H 0.43(6) 0.41(6) 0.073(19) 0.07(3) 0.06(3) 0.26(5)
C4H 0.15(3) 0.49(8) 0.22(4) 0.06(4) 0.05(3) 0.03(4)
C5H 0.33(5) 0.10(2) 0.42(6) 0.08(3) 0.21(5) 0.03(3)
C6H 0.17(3) 0.11(2) 0.27(3) 0.02(2) 0.03(2) -0.064(19)

loop_
_atom_type_symbol
_atom_type_description
_atom_type_scat_dispersion_real
_atom_type_scat_dispersion_imag
_atom_type_scat_source
C C 0.0033 0.0016 'International Tables Vol C Tables 4.2.6.8 and 6.1.1.4'
H H 0.0000 0.0000 'International Tables Vol C Tables 4.2.6.8 and 6.1.1.4'
N N 0.0061 0.0033 'International Tables Vol C Tables 4.2.6.8 and 6.1.1.4'
O O 0.0106 0.0060 'International Tables Vol C Tables 4.2.6.8 and 6.1.1.4'
U U -9.6767 9.6646 'International Tables Vol C Tables 4.2.6.8 and 6.1.1.4'

loop_
_geom_angle_atom_site_label_1
_geom_angle_atom_site_label_2
_geom_angle_atom_site_label_3
_geom_angle
O3 U1 O1 112.7(3)
O3 U1 O2 128.5(3)
O1 U1 O2 113.4(3)
O3 U1 N4 80.4(3)
O1 U1 N4 84.4(3)
O2 U1 N4 82.4(3)
O3 U1 N2 89.7(3)
O1 U1 N2 136.8(3)
O2 U1 N2 71.7(2)
N4 U1 N2 137.3(3)
O3 U1 N1 134.7(3)
O1 U1 N1 72.0(3)
O2 U1 N1 81.5(3)
N4 U1 N1 143.0(3)
N2 U1 N1 66.4(3)
O3 U1 N3 70.1(3)
O1 U1 N3 86.5(3)
O2 U1 N3 133.9(3)
N4 U1 N3 142.8(3)
N2 U1 N3 66.3(3)
N1 U1 N3 65.2(2)
C1A O1 U1 149.8(7)
C1B O2 U1 146.3(6)
C1C O3 U1 151.6(7)
C6 N1 C1 111.6(9)
C6 N1 C7 109.9(8)
C1 N1 C7 107.3(7)
C6 N1 U1 116.2(6)
C1 N1 U1 105.4(6)
C7 N1 U1 105.9(6)
C2 N2 C8 112.9(8)
C2 N2 C3 110.2(8)
C8 N2 C3 106.1(8)
C2 N2 U1 115.5(6)
C8 N2 U1 103.6(6)
C3 N2 U1 107.8(6)
C5 N3 C9 109.6(8)
C5 N3 C4 110.3(9)
C9 N3 C4 109.9(8)
C5 N3 U1 104.3(6)
C9 N3 U1 109.3(6)
C4 N3 U1 113.2(6)
N5 N4 U1 145.6(9)
N6 N5 N4 178.2(13)
N1 C1 C2 111.7(8)
N2 C2 C1 114.3(9)
C4 C3 N2 112.1(8)
N3 C4 C3 113.3(8)
N3 C5 C6 115.0(9)
N1 C6 C5 112.8(9)
C6A C7 N1 115.6(9)
N2 C8 C6B 115.7(9)
C6C C9 N3 116.2(9)
O1 C1A C2A 122.1(10)
O1 C1A C6A 117.0(10)
C2A C1A C6A 120.9(10)
C3A C2A C1A 117.0(10)
C3A C2A C7A 122.3(10)
C1A C2A C7A 120.7(10)
C2A C3A C4A 124.8(10)
C5A C4A C3A 114.9(10)
C5A C4A C11A 123.6(10)
C3A C4A C11A 121.5(10)
C6A C5A C4A 123.5(11)
C5A C6A C1A 118.6(10)
C5A C6A C7 121.3(10)
C1A C6A C7 120.1(10)
C8A C7A C10A 108.7(10)
C8A C7A C2A 110.7(9)
C10A C7A C2A 110.4(9)
C8A C7A C9A 108.3(10)
C10A C7A C9A 107.5(9)
C2A C7A C9A 111.1(9)
C13A C11A C14A 112.9(13)
C13A C11A C4A 112.5(11)
C14A C11A C4A 114.1(10)
C13A C11A C12A 104.8(12)
C14A C11A C12A 104.4(13)
C4A C11A C12A 107.1(11)
O2 C1B C6B 116.6(9)
O2 C1B C2B 122.6(9)
C6B C1B C2B 120.7(10)
C1B C2B C3B 116.3(10)
C1B C2B C7B 122.7(9)
C3B C2B C7B 121.0(10)
C4B C3B C2B 124.3(10)
C5B C4B C3B 116.5(10)
C5B C4B C11B 124.3(10)
C3B C4B C11B 119.1(9)
C4B C5B C6B 122.5(11)
C1B C6B C5B 119.6(10)
C1B C6B C8 121.6(9)
C5B C6B C8 118.3(9)
C9B C7B C10B 109.9(10)
C9B C7B C8B 109.6(11)
C10B C7B C8B 105.7(11)
C9B C7B C2B 110.1(10)
C10B C7B C2B 110.5(9)
C8B C7B C2B 110.9(9)
C13B C11B C12B 107.0(10)
C13B C11B C4B 111.9(9)
C12B C11B C4B 109.6(9)
C13B C11B C14B 108.3(10)
C12B C11B C14B 109.0(10)
C4B C11B C14B 110.9(9)
O3 C1C C2C 122.3(10)
O3 C1C C6C 118.0(9)
C2C C1C C6C 119.6(10)
C1C C2C C3C 117.7(10)
C1C C2C C7C 121.8(10)
C3C C2C C7C 120.5(10)
C4C C3C C2C 121.9(11)
C5C C4C C3C 117.5(10)
C5C C4C C11C 124.9(11)
C3C C4C C11C 117.6(10)
C6C C5C C4C 123.2(11)
C5C C6C C1C 119.9(10)
C5C C6C C9 121.9(10)
C1C C6C C9 118.1(10)
C10C C7C C9C 107.4(11)
C10C C7C C8C 112.1(11)
C9C C7C C8C 107.5(11)
C10C C7C C2C 106.9(10)
C9C C7C C2C 112.3(10)
C8C C7C C2C 110.6(11)
C13C C11C C12C 106.8(11)
C13C C11C C4C 112.0(11)
C12C C11C C4C 111.7(10)
C13C C11C C14C 110.7(14)
C12C C11C C14C 107.6(11)
C4C C11C C14C 108.0(10)
C3H C2H C1H 121(3)
C2H C3H C4H 120(3)
C5H C4H C3H 103(3)
C4H C5H C6H 119(3)

loop_
_geom_bond_atom_site_label_1
_geom_bond_atom_site_label_2
_geom_bond_distance
U1 O3 2.286(8)
U1 O1 2.294(8)
U1 O2 2.295(8)
U1 N4 2.564(12)
U1 N2 2.758(9)
U1 N1 2.825(9)
U1 N3 2.886(9)
O1 C1A 1.414(13)
O2 C1B 1.448(12)
O3 C1C 1.416(13)
N1 C6 1.561(14)
N1 C1 1.579(13)
N1 C7 1.610(14)
N2 C2 1.575(13)
N2 C8 1.583(13)
N2 C3 1.605(13)
N3 C5 1.560(15)
N3 C9 1.584(14)
N3 C4 1.589(14)
N4 N5 1.219(14)
N5 N6 1.209(14)
C1 C2 1.613(15)
C3 C4 1.599(15)
C5 C6 1.572(15)
C7 C6A 1.569(16)
C8 C6B 1.607(15)
C9 C6C 1.572(16)
C1A C2A 1.491(16)
C1A C6A 1.495(16)
C2A C3A 1.462(16)
C2A C7A 1.638(16)
C3A C4A 1.510(16)
C4A C5A 1.476(16)
C4A C11A 1.621(17)
C5A C6A 1.468(16)
C7A C8A 1.620(16)
C7A C10A 1.633(17)
C7A C9A 1.646(16)
C11A C13A 1.558(19)
C11A C14A 1.567(19)
C11A C12A 1.68(2)
C1B C6B 1.471(15)
C1B C2B 1.490(15)
C2B C3B 1.493(16)
C2B C7B 1.639(16)
C3B C4B 1.474(16)
C4B C5B 1.452(14)
C4B C11B 1.630(15)
C5B C6B 1.478(15)
C7B C9B 1.563(17)
C7B C10B 1.610(17)
C7B C8B 1.630(17)
C11B C13B 1.596(17)
C11B C12B 1.618(16)
C11B C14B 1.647(17)
C1C C2C 1.495(16)
C1C C6C 1.517(16)
C2C C3C 1.520(16)
C2C C7C 1.643(17)
C3C C4C 1.501(16)
C4C C5C 1.463(16)
C4C C11C 1.630(16)
C5C C6C 1.449(15)
C7C C10C 1.62(2)
C7C C9C 1.627(18)
C7C C8C 1.630(19)
C11C C13C 1.58(2)
C11C C12C 1.585(17)
C11C C14C 1.65(2)
C1H C2H 1.60(3)
C2H C3H 1.23(3)
C3H C4H 1.64(4)
C4H C5H 1.43(4)
C5H C6H 1.62(4)
